data_1502507
loop_
_publ_author_name
'Zhong, Cheng'
'Wang, Yikai'
'Hung, Alvin W.'
'Schreiber, Stuart L.'
'Young, Damian W.'

_publ_section_title
;
 Diastereoselective control of intramolecular aza-Michael reactions using
 achiral catalysts.
;
_journal_issue 20
_journal_name_full 'Organic letters'
_journal_page_first 5556
_journal_page_last 5559
_journal_paper_doi 10.1021/ol202276h
_journal_volume 13
_journal_year 2011
_chemical_absolute_configuration ad
_chemical_formula_sum 'C16 H22 N2 O4'
_chemical_formula_weight 306.36
_chemical_name_systematic
; 
 ? 
;
_space_group_IT_number 4
_symmetry_cell_setting monoclinic
_symmetry_space_group_name_Hall 'P 2yb'
_symmetry_space_group_name_H-M 'P 1 21 1'
_atom_sites_solution_hydrogens geom
_atom_sites_solution_primary direct
_atom_sites_solution_secondary difmap
_audit_creation_method SHELXL-97
_cell_angle_alpha 90.00
_cell_angle_beta 98.294(4)
_cell_angle_gamma 90.00
_cell_formula_units_Z 2
_cell_length_a 10.2144(8)
_cell_length_b 5.5884(4)
_cell_length_c 13.5096(11)
_cell_measurement_reflns_used 9955
_cell_measurement_temperature 100(2)
_cell_measurement_theta_max 65.1
_cell_measurement_theta_min 3.31
_cell_volume 763.09(10)
_computing_cell_refinement 'SAINT 7.46A (Bruker-AXS, 2009)'
_computing_data_collection 'APEX2 v2009.3.0 (Bruker-AXS, 2009)'
_computing_data_reduction 'SAINT 7.46A (Bruker-AXS, 2009)'
_computing_molecular_graphics 'Bruker SHELXTL'
_computing_publication_material 'Bruker SHELXTL'
_computing_structure_refinement 'SHELXL-97 (Sheldrick, 2008)'
_computing_structure_solution 'SHELXS-97 (Sheldrick, 2008)'
_diffrn_ambient_temperature 100(2)
_diffrn_measured_fraction_theta_full 0.951
_diffrn_measured_fraction_theta_max 0.951
_diffrn_measurement_device_type
;
Bruker D8 goniometer with CCD area detector  
;
_diffrn_measurement_method 'omega and phi scans'
_diffrn_radiation_monochromator graphite
_diffrn_radiation_source 'fine-focus sealed tube'
_diffrn_radiation_type CuK\a
_diffrn_radiation_wavelength 1.54178
_diffrn_reflns_av_R_equivalents 0.0539
_diffrn_reflns_av_sigmaI/netI 0.0261
_diffrn_reflns_limit_h_max 12
_diffrn_reflns_limit_h_min -11
_diffrn_reflns_limit_k_max 6
_diffrn_reflns_limit_k_min -6
_diffrn_reflns_limit_l_max 14
_diffrn_reflns_limit_l_min -15
_diffrn_reflns_number 16490
_diffrn_reflns_theta_full 65.43
_diffrn_reflns_theta_max 65.43
_diffrn_reflns_theta_min 3.31
_exptl_absorpt_coefficient_mu 0.790
_exptl_absorpt_correction_T_max 0.9111
_exptl_absorpt_correction_T_min 0.7326
_exptl_absorpt_correction_type multi-scan
_exptl_absorpt_process_details sadabs
_exptl_crystal_colour colorless
_exptl_crystal_density_diffrn 1.333
_exptl_crystal_density_method 'not measured'
_exptl_crystal_description needle
_exptl_crystal_F_000 328
_exptl_crystal_size_max 0.42
_exptl_crystal_size_mid 0.18
_exptl_crystal_size_min 0.12
_refine_diff_density_max 0.204
_refine_diff_density_min -0.251
_refine_diff_density_rms 0.046
_refine_ls_abs_structure_details 'Flack H D (1983), Acta Cryst. A39, 876-881'
_refine_ls_abs_structure_Flack -0.02(17)
_refine_ls_extinction_method none
_refine_ls_goodness_of_fit_ref 1.085
_refine_ls_hydrogen_treatment mixed
_refine_ls_matrix_type full
_refine_ls_number_parameters 204
_refine_ls_number_reflns 2476
_refine_ls_number_restraints 1
_refine_ls_restrained_S_all 1.084
_refine_ls_R_factor_all 0.0323
_refine_ls_R_factor_gt 0.0320
_refine_ls_shift/su_max 0.000
_refine_ls_shift/su_mean 0.000
_refine_ls_structure_factor_coef Fsqd
_refine_ls_weighting_details 'calc w=1/[\s^2^(Fo^2^)+(0.0542P)^2^+0.1182P] where P=(Fo^2^+2Fc^2^)/3'
_refine_ls_weighting_scheme calc
_refine_ls_wR_factor_gt 0.0839
_refine_ls_wR_factor_ref 0.0844
_reflns_number_gt 2454
_reflns_number_total 2476
_reflns_threshold_expression >2sigma(I)
_cod_data_source_file ol202276h_si_003.cif
_cod_data_source_block Cheng-2
_cod_depositor_comments
;
The following automatic conversions were performed:

'_symmetry_cell_setting' value 'Monoclinic' changed to 'monoclinic'
according to /home/saulius/struct/CIF-dictionaries/cif_core.dic
dictionary named 'cif_core.dic' version 2.4.1 from 2010-06-29.

Automatic conversion script
Id: cif_fix_values 1715 2011-07-08 13:25:40Z adriana 
;
_cod_original_sg_symbol_H-M P21
_cod_database_code 1502507

loop_
_symmetry_equiv_pos_as_xyz
'x, y, z'
'-x, y+1/2, -z'

loop_
_atom_site_label
_atom_site_type_symbol
_atom_site_fract_x
_atom_site_fract_y
_atom_site_fract_z
_atom_site_U_iso_or_equiv
_atom_site_adp_type
_atom_site_occupancy
_atom_site_symmetry_multiplicity
_atom_site_calc_flag
_atom_site_refinement_flags
O1 O 0.10420(11) 0.6487(2) 0.92185(8) 0.0274(3) Uani 1 1 d .
O2 O -0.16312(11) 0.85235(19) 0.55127(8) 0.0217(3) Uani 1 1 d .
O3 O -0.32747(10) 0.3043(2) 0.45423(8) 0.0254(3) Uani 1 1 d .
O4 O -0.12818(10) 0.3993(2) 0.43298(7) 0.0231(3) Uani 1 1 d .
N1 N -0.01544(11) 0.4356(2) 0.74078(9) 0.0192(3) Uani 1 1 d .
N2 N -0.21598(11) 0.3703(2) 0.48608(9) 0.0189(3) Uani 1 1 d .
C1 C 0.43935(16) 0.5488(3) 0.86727(12) 0.0277(4) Uani 1 1 d .
H1 H 0.4024 0.6941 0.8870 0.033 Uiso 1 1 calc R
C2 C 0.56387(17) 0.4768(4) 0.91338(13) 0.0344(4) Uani 1 1 d .
H2A H 0.6115 0.5741 0.9639 0.041 Uiso 1 1 calc R
C3 C 0.61822(16) 0.2666(4) 0.88646(14) 0.0359(5) Uani 1 1 d .
H3 H 0.7030 0.2177 0.9183 0.043 Uiso 1 1 calc R
C4 C 0.54856(16) 0.1262(3) 0.81245(13) 0.0338(4) Uani 1 1 d .
H4 H 0.5859 -0.0195 0.7935 0.041 Uiso 1 1 calc R
C5 C 0.42420(16) 0.1971(3) 0.76568(12) 0.0269(4) Uani 1 1 d .
H5 H 0.3772 0.0992 0.7151 0.032 Uiso 1 1 calc R
C6 C 0.36844(14) 0.4095(3) 0.79237(11) 0.0215(3) Uani 1 1 d .
C7 C 0.23257(14) 0.4873(3) 0.74304(11) 0.0222(3) Uani 1 1 d .
H7A H 0.2237 0.4517 0.6706 0.027 Uiso 1 1 calc R
H7B H 0.2244 0.6626 0.7507 0.027 Uiso 1 1 calc R
C8 C 0.11891(14) 0.3632(3) 0.78712(11) 0.0205(3) Uani 1 1 d .
H8 H 0.1273 0.1872 0.7761 0.025 Uiso 1 1 calc R
C9 C 0.12603(16) 0.4035(3) 0.89951(11) 0.0256(3) Uani 1 1 d .
H9A H 0.0586 0.3032 0.9253 0.031 Uiso 1 1 calc R
H9B H 0.2141 0.3536 0.9336 0.031 Uiso 1 1 calc R
C10 C -0.02486(15) 0.7171(3) 0.87664(11) 0.0256(4) Uani 1 1 d .
H10A H -0.0398 0.8871 0.8924 0.031 Uiso 1 1 calc R
H10B H -0.0911 0.6200 0.9055 0.031 Uiso 1 1 calc R
C11 C -0.04533(14) 0.6846(3) 0.76360(11) 0.0204(3) Uani 1 1 d .
H11 H 0.0149 0.7947 0.7330 0.024 Uiso 1 1 calc R
C12 C -0.18863(14) 0.7425(3) 0.72301(11) 0.0216(3) Uani 1 1 d .
H12A H -0.2048 0.9137 0.7356 0.026 Uiso 1 1 calc R
H12B H -0.2468 0.6476 0.7607 0.026 Uiso 1 1 calc R
C13 C -0.22788(14) 0.6925(3) 0.61072(11) 0.0194(3) Uani 1 1 d .
C14 C -0.18501(14) 0.4309(3) 0.59555(10) 0.0184(3) Uani 1 1 d .
H14 H -0.2376 0.3228 0.6338 0.022 Uiso 1 1 calc R
C15 C -0.03859(13) 0.3919(3) 0.63257(10) 0.0176(3) Uani 1 1 d .
H15A H -0.0131 0.2260 0.6181 0.021 Uiso 1 1 calc R
H15B H 0.0154 0.5031 0.5982 0.021 Uiso 1 1 calc R
C16 C -0.37495(14) 0.7347(3) 0.58038(12) 0.0255(4) Uani 1 1 d .
H16A H -0.3973 0.8976 0.5990 0.038 Uiso 1 1 calc R
H16B H -0.4250 0.6193 0.6146 0.038 Uiso 1 1 calc R
H16C H -0.3975 0.7147 0.5079 0.038 Uiso 1 1 calc R
H2 H -0.088(2) 0.823(5) 0.5625(17) 0.048(7) Uiso 1 1 d .

loop_
_atom_site_aniso_label
_atom_site_aniso_U_11
_atom_site_aniso_U_22
_atom_site_aniso_U_33
_atom_site_aniso_U_23
_atom_site_aniso_U_13
_atom_site_aniso_U_12
O1 0.0295(6) 0.0292(6) 0.0222(5) -0.0036(5) -0.0004(5) -0.0006(5)
O2 0.0218(5) 0.0161(6) 0.0270(5) 0.0019(4) 0.0027(4) 0.0020(4)
O3 0.0190(5) 0.0269(7) 0.0289(6) -0.0036(5) -0.0013(4) -0.0039(4)
O4 0.0225(5) 0.0252(6) 0.0223(5) -0.0028(4) 0.0060(4) -0.0013(4)
N1 0.0189(6) 0.0204(7) 0.0180(6) -0.0005(5) 0.0017(5) 0.0010(5)
N2 0.0200(6) 0.0152(7) 0.0213(6) -0.0007(5) 0.0022(5) 0.0004(5)
C1 0.0289(8) 0.0238(9) 0.0296(8) -0.0002(7) 0.0018(7) -0.0012(7)
C2 0.0291(8) 0.0392(12) 0.0322(9) 0.0045(8) -0.0049(7) -0.0092(8)
C3 0.0202(8) 0.0468(12) 0.0396(10) 0.0186(8) 0.0004(7) 0.0030(8)
C4 0.0307(8) 0.0305(10) 0.0428(10) 0.0085(8) 0.0145(8) 0.0110(7)
C5 0.0270(8) 0.0264(9) 0.0280(8) -0.0006(7) 0.0065(7) -0.0003(7)
C6 0.0215(7) 0.0222(8) 0.0210(7) 0.0042(6) 0.0043(6) -0.0012(6)
C7 0.0201(7) 0.0223(8) 0.0237(7) 0.0038(6) 0.0017(6) 0.0009(6)
C8 0.0216(7) 0.0180(8) 0.0213(7) 0.0021(6) 0.0009(6) 0.0009(6)
C9 0.0274(7) 0.0271(9) 0.0213(7) 0.0047(7) 0.0003(6) -0.0021(7)
C10 0.0263(8) 0.0282(9) 0.0225(8) -0.0044(7) 0.0043(7) 0.0011(7)
C11 0.0223(7) 0.0185(8) 0.0208(7) -0.0018(6) 0.0049(6) -0.0007(6)
C12 0.0223(7) 0.0194(8) 0.0239(8) -0.0026(6) 0.0066(6) 0.0015(6)
C13 0.0183(7) 0.0170(8) 0.0229(8) -0.0011(6) 0.0035(6) 0.0010(6)
C14 0.0192(7) 0.0176(8) 0.0182(7) 0.0004(6) 0.0023(6) -0.0005(6)
C15 0.0195(7) 0.0146(7) 0.0187(7) -0.0019(6) 0.0031(6) 0.0005(6)
C16 0.0203(7) 0.0238(9) 0.0320(9) -0.0021(7) 0.0022(6) 0.0035(6)

loop_
_atom_type_symbol
_atom_type_description
_atom_type_scat_dispersion_real
_atom_type_scat_dispersion_imag
_atom_type_scat_source
C C 0.0181 0.0091 'International Tables Vol C Tables 4.2.6.8 and 6.1.1.4'
H H 0.0000 0.0000 'International Tables Vol C Tables 4.2.6.8 and 6.1.1.4'
N N 0.0311 0.0180 'International Tables Vol C Tables 4.2.6.8 and 6.1.1.4'
O O 0.0492 0.0322 'International Tables Vol C Tables 4.2.6.8 and 6.1.1.4'

loop_
_geom_angle_atom_site_label_1
_geom_angle_atom_site_label_2
_geom_angle_atom_site_label_3
_geom_angle
C10 O1 C9 109.28(12)
C13 O2 H2 106.4(19)
C11 N1 C15 111.02(12)
C11 N1 C8 112.25(12)
C15 N1 C8 112.47(11)
O3 N2 O4 123.72(12)
O3 N2 C14 118.00(11)
O4 N2 C14 118.23(11)
C2 C1 C6 120.59(17)
C2 C1 H1 119.7
C6 C1 H1 119.7
C3 C2 C1 120.51(16)
C3 C2 H2A 119.7
C1 C2 H2A 119.7
C2 C3 C4 119.46(15)
C2 C3 H3 120.3
C4 C3 H3 120.3
C3 C4 C5 120.45(18)
C3 C4 H4 119.8
C5 C4 H4 119.8
C6 C5 C4 120.51(16)
C6 C5 H5 119.7
C4 C5 H5 119.7
C5 C6 C1 118.48(14)
C5 C6 C7 121.08(14)
C1 C6 C7 120.43(15)
C6 C7 C8 113.20(12)
C6 C7 H7A 108.9
C8 C7 H7A 108.9
C6 C7 H7B 108.9
C8 C7 H7B 108.9
H7A C7 H7B 107.8
N1 C8 C9 106.78(11)
N1 C8 C7 114.66(12)
C9 C8 C7 112.77(12)
N1 C8 H8 107.4
C9 C8 H8 107.4
C7 C8 H8 107.4
O1 C9 C8 111.43(13)
O1 C9 H9A 109.3
C8 C9 H9A 109.3
O1 C9 H9B 109.3
C8 C9 H9B 109.3
H9A C9 H9B 108.0
O1 C10 C11 112.54(12)
O1 C10 H10A 109.1
C11 C10 H10A 109.1
O1 C10 H10B 109.1
C11 C10 H10B 109.1
H10A C10 H10B 107.8
N1 C11 C12 110.13(12)
N1 C11 C10 108.74(12)
C12 C11 C10 108.78(12)
N1 C11 H11 109.7
C12 C11 H11 109.7
C10 C11 H11 109.7
C11 C12 C13 114.66(12)
C11 C12 H12A 108.6
C13 C12 H12A 108.6
C11 C12 H12B 108.6
C13 C12 H12B 108.6
H12A C12 H12B 107.6
O2 C13 C16 105.77(12)
O2 C13 C12 111.44(12)
C16 C13 C12 110.20(12)
O2 C13 C14 110.73(12)
C16 C13 C14 113.53(12)
C12 C13 C14 105.29(12)
N2 C14 C15 110.35(11)
N2 C14 C13 108.60(12)
C15 C14 C13 112.02(12)
N2 C14 H14 108.6
C15 C14 H14 108.6
C13 C14 H14 108.6
N1 C15 C14 108.23(11)
N1 C15 H15A 110.1
C14 C15 H15A 110.1
N1 C15 H15B 110.1
C14 C15 H15B 110.1
H15A C15 H15B 108.4
C13 C16 H16A 109.5
C13 C16 H16B 109.5
H16A C16 H16B 109.5
C13 C16 H16C 109.5
H16A C16 H16C 109.5
H16B C16 H16C 109.5

loop_
_geom_bond_atom_site_label_1
_geom_bond_atom_site_label_2
_geom_bond_distance
O1 C10 1.4230(18)
O1 C9 1.428(2)
O2 C13 1.4263(19)
O2 H2 0.77(2)
O3 N2 1.2153(15)
O4 N2 1.2372(17)
N1 C11 1.467(2)
N1 C15 1.4672(17)
N1 C8 1.4802(17)
N2 C14 1.5056(18)
C1 C2 1.393(2)
C1 C6 1.394(2)
C1 H1 0.9500
C2 C3 1.370(3)
C2 H2A 0.9500
C3 C4 1.384(3)
C3 H3 0.9500
C4 C5 1.392(2)
C4 H4 0.9500
C5 C6 1.386(2)
C5 H5 0.9500
C6 C7 1.5141(19)
C7 C8 1.543(2)
C7 H7A 0.9900
C7 H7B 0.9900
C8 C9 1.526(2)
C8 H8 1.0000
C9 H9A 0.9900
C9 H9B 0.9900
C10 C11 1.522(2)
C10 H10A 0.9900
C10 H10B 0.9900
C11 C12 1.5218(19)
C11 H11 1.0000
C12 C13 1.538(2)
C12 H12A 0.9900
C12 H12B 0.9900
C13 C16 1.5175(19)
C13 C14 1.548(2)
C14 C15 1.5228(18)
C14 H14 1.0000
C15 H15A 0.9900
C15 H15B 0.9900
C16 H16A 0.9800
C16 H16B 0.9800
C16 H16C 0.9800

loop_
_geom_hbond_atom_site_label_D
_geom_hbond_atom_site_label_H
_geom_hbond_atom_site_label_A
_geom_hbond_distance_DH
_geom_hbond_distance_HA
_geom_hbond_distance_DA
_geom_hbond_angle_DHA
_geom_hbond_site_symmetry_A
O2 H2 O4 0.77(2) 2.24(2) 2.9639(15) 155(3) 2_556

loop_
_geom_torsion_atom_site_label_1
_geom_torsion_atom_site_label_2
_geom_torsion_atom_site_label_3
_geom_torsion_atom_site_label_4
_geom_torsion
C6 C1 C2 C3 -0.6(3)
C1 C2 C3 C4 0.3(3)
C2 C3 C4 C5 -0.1(3)
C3 C4 C5 C6 0.1(3)
C4 C5 C6 C1 -0.4(2)
C4 C5 C6 C7 -179.24(14)
C2 C1 C6 C5 0.6(2)
C2 C1 C6 C7 179.47(14)
C5 C6 C7 C8 80.69(18)
C1 C6 C7 C8 -98.15(18)
C11 N1 C8 C9 57.45(15)
C15 N1 C8 C9 -176.49(12)
C11 N1 C8 C7 -68.22(16)
C15 N1 C8 C7 57.84(18)
C6 C7 C8 N1 179.85(12)
C6 C7 C8 C9 57.37(18)
C10 O1 C9 C8 61.72(16)
N1 C8 C9 O1 -60.28(16)
C7 C8 C9 O1 66.53(16)
C9 O1 C10 C11 -58.92(17)
C15 N1 C11 C12 58.69(15)
C8 N1 C11 C12 -174.47(11)
C15 N1 C11 C10 177.80(11)
C8 N1 C11 C10 -55.36(15)
O1 C10 C11 N1 55.48(17)
O1 C10 C11 C12 175.43(13)
N1 C11 C12 C13 -54.89(17)
C10 C11 C12 C13 -173.97(13)
C11 C12 C13 O2 -68.01(17)
C11 C12 C13 C16 174.88(13)
C11 C12 C13 C14 52.09(17)
O3 N2 C14 C15 152.65(13)
O4 N2 C14 C15 -30.05(18)
O3 N2 C14 C13 -84.21(15)
O4 N2 C14 C13 93.08(15)
O2 C13 C14 N2 -57.49(14)
C16 C13 C14 N2 61.31(15)
C12 C13 C14 N2 -178.06(11)
O2 C13 C14 C15 64.64(15)
C16 C13 C14 C15 -176.56(12)
C12 C13 C14 C15 -55.94(15)
C11 N1 C15 C14 -62.94(15)
C8 N1 C15 C14 170.34(12)
N2 C14 C15 N1 -175.78(12)
C13 C14 C15 N1 63.10(15)
